data_4514762
loop_
_publ_author_name
'Trost, Barry M.'
'Hung, Chao-I Joey'
'Gnanamani, Elumalai'

_publ_section_title
;
 Tuning the Reactivity of Ketones through Unsaturation: Construction of
 Cyclic and Acyclic Quaternary Stereocenters via Zn-ProPhenol Catalyzed
 Mannich Reactions
;
_journal_issue 2
_journal_name_full 'ACS Catalysis'
_journal_page_first 1549
_journal_paper_doi 10.1021/acscatal.8b04685
_journal_volume 9
_journal_year 2019
_chemical_absolute_configuration ad
_chemical_formula_moiety 'C29 H29 N O3, 0.31(C H Cl3), 0.17(C H2 Cl2)'
_chemical_formula_sum 'C29.48 H29.66 Cl1.27 N O3'
_chemical_formula_weight 491.19
_space_group_crystal_system monoclinic
_space_group_IT_number 5
_space_group_name_Hall 'C 2y'
_space_group_name_H-M_alt 'C 1 2 1'
_symmetry_space_group_name_Hall 'C 2y'
_symmetry_space_group_name_H-M 'C 1 2 1'
_atom_sites_solution_hydrogens geom
_atom_sites_solution_primary dual
_audit_creation_date 2018-07-03
_audit_creation_method
;
Olex2 1.2
(compiled 2018.05.29 svn.r3508 for OlexSys, GUI svn.r5506)
;
_cell_angle_alpha 90
_cell_angle_beta 99.524(2)
_cell_angle_gamma 90
_cell_formula_units_Z 4
_cell_length_a 25.1281(9)
_cell_length_b 6.2680(2)
_cell_length_c 15.9870(6)
_cell_measurement_reflns_used 9871
_cell_measurement_temperature 90
_cell_measurement_theta_max 77.459
_cell_measurement_theta_min 2.803
_cell_volume 2483.29(15)
_computing_cell_refinement 'SAINT V8.38A (?, 2016)'
_computing_data_reduction 'SAINT V8.38A (?, 2016)'
_computing_molecular_graphics 'Olex2 (Dolomanov et al., 2009)'
_computing_publication_material 'Olex2 (Dolomanov et al., 2009)'
_computing_structure_refinement 'XL (Sheldrick, 2008)'
_computing_structure_solution 'XT (Sheldrick, 2015)'
_diffrn_ambient_temperature 90.0
_diffrn_detector 'Bruker Photon100'
_diffrn_detector_area_resol_mean 10.4
_diffrn_detector_type 'CMOS area detector'
_diffrn_measured_fraction_theta_full 1.000
_diffrn_measured_fraction_theta_max 0.994
_diffrn_measurement_device 'four-circle diffractometer'
_diffrn_measurement_device_type 'D8 Venture'
_diffrn_measurement_method '\w and \f scans'
_diffrn_radiation_collimation 'focusing mirrors'
_diffrn_radiation_monochromator 'mirror optics'
_diffrn_radiation_probe x-ray
_diffrn_radiation_type CuK\a
_diffrn_radiation_wavelength 1.54178
_diffrn_reflns_av_R_equivalents 0.0542
_diffrn_reflns_av_unetI/netI 0.0294
_diffrn_reflns_Laue_measured_fraction_full 1.000
_diffrn_reflns_Laue_measured_fraction_max 0.994
_diffrn_reflns_limit_h_max 31
_diffrn_reflns_limit_h_min -31
_diffrn_reflns_limit_k_max 7
_diffrn_reflns_limit_k_min -7
_diffrn_reflns_limit_l_max 20
_diffrn_reflns_limit_l_min -20
_diffrn_reflns_number 38087
_diffrn_reflns_point_group_measured_fraction_full 0.997
_diffrn_reflns_point_group_measured_fraction_max 0.990
_diffrn_reflns_theta_full 67.679
_diffrn_reflns_theta_max 78.164
_diffrn_reflns_theta_min 2.803
_diffrn_source 'microfocus sealed X-ray tube'
_diffrn_source_type 'Incoatec I\ms'
_exptl_absorpt_coefficient_mu 1.886
_exptl_absorpt_correction_T_max 0.7541
_exptl_absorpt_correction_T_min 0.6148
_exptl_absorpt_correction_type multi-scan
_exptl_absorpt_process_details
'SADABS-2016/2 (Bruker,2016/2) was used for absorption correction. wR2(int) was 0.1327 before and 0.0756 after correction. The Ratio of minimum to maximum transmission is 0.8153. The \l/2 correction factor is Not present.'
_exptl_crystal_colour 'clear colourless'
_exptl_crystal_colour_lustre clear
_exptl_crystal_colour_primary colourless
_exptl_crystal_density_diffrn 1.314
_exptl_crystal_description needle
_exptl_crystal_F_000 1037
_exptl_crystal_size_max 0.252
_exptl_crystal_size_mid 0.04
_exptl_crystal_size_min 0.03
_refine_diff_density_max 0.396
_refine_diff_density_min -0.328
_refine_diff_density_rms 0.050
_refine_ls_abs_structure_details
;
 Flack x determined using 2179 quotients [(I+)-(I-)]/[(I+)+(I-)]
 (Parsons, Flack and Wagner, Acta Cryst. B69 (2013) 249-259).
;
_refine_ls_abs_structure_Flack 0.02(2)
_refine_ls_extinction_method none
_refine_ls_goodness_of_fit_ref 1.054
_refine_ls_hydrogen_treatment constr
_refine_ls_matrix_type full
_refine_ls_number_parameters 368
_refine_ls_number_reflns 5265
_refine_ls_number_restraints 80
_refine_ls_restrained_S_all 1.062
_refine_ls_R_factor_all 0.0430
_refine_ls_R_factor_gt 0.0406
_refine_ls_shift/su_max 0.000
_refine_ls_shift/su_mean 0.000
_refine_ls_structure_factor_coef Fsqd
_refine_ls_weighting_details 'w=1/[\s^2^(Fo^2^)+(0.0497P)^2^+2.4357P] where P=(Fo^2^+2Fc^2^)/3'
_refine_ls_weighting_scheme calc
_refine_ls_wR_factor_gt 0.0989
_refine_ls_wR_factor_ref 0.1012
_reflns_Friedel_coverage 0.820
_reflns_Friedel_fraction_full 0.994
_reflns_Friedel_fraction_max 0.984
_reflns_number_gt 5052
_reflns_number_total 5265
_reflns_threshold_expression 'I > 2\s(I)'
_cod_data_source_file cs8b04685_si_003.cif
_cod_data_source_block joey_eg_crystal_2
_cod_database_code 4514762
_shelx_shelxl_version_number 2016/6
_shelx_space_group_comment
;
The symmetry employed for this shelxl refinement is uniquely defined
by the following loop, which should always be used as a source of
symmetry information in preference to the above space-group names.
They are only intended as comments.
;
_shelx_estimated_absorpt_t_max 0.946
_shelx_estimated_absorpt_t_min 0.648
_olex2_refinement_description
;
1. Fixed Uiso
 At 1.2 times of:
  All C(H) groups, All C(H,H) groups, All N(H) groups
 At 1.5 times of:
  All C(H,H,H) groups
2. Restrained distances
 C1S-Cl1S \\sim C1S-Cl2S \\sim C1S-Cl3S \\sim C2S-Cl1T \\sim C2S-Cl2T \\sim
C3S_$1-Cl1U_$1 ~
 C3S_$1-Cl3U_$1
 with sigma of 0.02
 Cl1S-Cl2S \\sim Cl1S-Cl3S \\sim Cl2S-Cl3S \\sim Cl1T-Cl2T \\sim Cl1U_$1-Cl3U_$1
 with sigma of 0.02
 Cl3U-Cl1U \\sim Cl2T-Cl1T
 with sigma of 0.02
3. Uiso/Uaniso restraints and constraints
Uanis(Cl3U) \\sim Ueq: with sigma of 0.1 and sigma for terminal atoms of 0.2
Uanis(C1S) = Uanis(C2S) = Uanis(C3S)
Uanis(Cl1S) = Uanis(Cl1T) = Uanis(Cl1U)
4. Rigid body (RIGU) restrains
 C3S, Cl1U, Cl3U, H3SA, H3SB
 with sigma for 1-2 distances of 0.001 and sigma for 1-3 distances of 0.001
 Cl2T, C2S, H2SA, H2SB, Cl1T, C1S, Cl1S, Cl2S, Cl3S, H1S
 with sigma for 1-2 distances of 0.004 and sigma for 1-3 distances of 0.004
5. Others
 1*[Sof(Cl1S)+Sof(Cl2S)+Sof(Cl3S)+Sof(C1S)+Sof(H1S)]+1*[Sof(C2S)+Sof(H2SA)+
 Sof(H2SB)+Sof(Cl1T)+Sof(Cl2T)]+1*[Sof(Cl1U)+Sof(Cl3U)+Sof(C3S)+Sof(H3SA)+
 Sof(H3SB)]=1 with esd of 0.01
 Sof(Cl1S)=Sof(Cl2S)=Sof(Cl3S)=Sof(C1S)=Sof(H1S)=0.5*FVAR(2)
 Sof(C2S)=Sof(H2SA)=Sof(H2SB)=Sof(Cl1T)=Sof(Cl2T)=0.5*FVAR(3)
 Sof(Cl1U)=Sof(Cl3U)=Sof(C3S)=Sof(H3SA)=Sof(H3SB)=0.5*FVAR(4)
6.a Ternary CH refined with riding coordinates:
 C9(H9), C1S(H1S)
6.b Secondary CH2 refined with riding coordinates:
 C7(H7A,H7B), C14(H14A,H14B), C15(H15A,H15B), C16(H16A,H16B), C2S(H2SA,H2SB),
 C3S(H3SA,H3SB)
6.c Aromatic/amide H refined with riding coordinates:
 N1(H1), C1(H1A), C2(H2), C3(H3), C4(H4), C5(H5), C17(H17), C19(H19), C20(H20),
  C21(H21), C22(H22), C23(H23), C25(H25), C26(H26), C27(H27), C28(H28), C29(H29)
6.d Idealised Me refined as rotating group:
 C11(H11A,H11B,H11C)
;
_olex2_submission_special_instructions 'No special instructions were received'

loop_
_space_group_symop_operation_xyz
'x, y, z'
'-x, y, -z'
'x+1/2, y+1/2, z'
'-x+1/2, y+1/2, -z'

loop_
_atom_site_label
_atom_site_type_symbol
_atom_site_fract_x
_atom_site_fract_y
_atom_site_fract_z
_atom_site_U_iso_or_equiv
_atom_site_adp_type
_atom_site_occupancy
_atom_site_site_symmetry_order
_atom_site_calc_flag
_atom_site_refinement_flags_posn
_atom_site_refinement_flags_adp
_atom_site_refinement_flags_occupancy
_atom_site_disorder_assembly
_atom_site_disorder_group
O1 O 0.58380(7) 0.7485(3) 0.49604(11) 0.0172(4) Uani 1 1 d . . . . .
O2 O 0.56006(7) 0.4066(3) 0.46061(11) 0.0220(4) Uani 1 1 d . . . . .
O3 O 0.66161(7) 0.5235(3) 0.75154(10) 0.0152(3) Uani 1 1 d . . . . .
N1 N 0.62494(8) 0.4838(3) 0.57435(12) 0.0139(4) Uani 1 1 d . . . . .
H1 H 0.645165 0.585930 0.600672 0.017 Uiso 1 1 calc R . . . .
C1 C 0.56105(10) 0.6860(5) 0.28700(17) 0.0237(6) Uani 1 1 d . . . . .
H1A H 0.548388 0.549637 0.300614 0.028 Uiso 1 1 calc R . . . .
C2 C 0.57787(12) 0.7187(5) 0.20959(18) 0.0305(6) Uani 1 1 d . . . . .
H2 H 0.576658 0.604191 0.170403 0.037 Uiso 1 1 calc R . . . .
C3 C 0.59638(13) 0.9164(6) 0.18893(19) 0.0334(7) Uani 1 1 d . . . . .
H3 H 0.607622 0.937986 0.135678 0.040 Uiso 1 1 calc R . . . .
C4 C 0.59843(13) 1.0825(5) 0.2462(2) 0.0329(7) Uani 1 1 d . . . . .
H4 H 0.611483 1.218109 0.232490 0.039 Uiso 1 1 calc R . . . .
C5 C 0.58146(11) 1.0520(4) 0.32389(18) 0.0236(5) Uani 1 1 d . . . . .
H5 H 0.582660 1.167193 0.362772 0.028 Uiso 1 1 calc R . . . .
C6 C 0.56274(9) 0.8535(4) 0.34479(15) 0.0181(5) Uani 1 1 d . . . . .
C7 C 0.54253(10) 0.8248(4) 0.42777(15) 0.0186(5) Uani 1 1 d . . . . .
H7A H 0.528485 0.962962 0.444726 0.022 Uiso 1 1 calc R . . . .
H7B H 0.512203 0.721991 0.419476 0.022 Uiso 1 1 calc R . . . .
C8 C 0.58730(9) 0.5332(4) 0.50654(14) 0.0134(4) Uani 1 1 d . . . . .
C9 C 0.63279(9) 0.2651(4) 0.60487(14) 0.0120(4) Uani 1 1 d . . . . .
H9 H 0.610310 0.173903 0.561349 0.014 Uiso 1 1 calc R . . . .
C10 C 0.61037(9) 0.2287(4) 0.68949(14) 0.0120(4) Uani 1 1 d . . . . .
C11 C 0.55331(9) 0.3251(4) 0.68024(15) 0.0174(5) Uani 1 1 d . . . . .
H11A H 0.555499 0.480489 0.674771 0.026 Uiso 1 1 calc GR . . . .
H11B H 0.537365 0.289955 0.730469 0.026 Uiso 1 1 calc GR . . . .
H11C H 0.530766 0.266327 0.629607 0.026 Uiso 1 1 calc GR . . . .
C12 C 0.64338(9) 0.3468(4) 0.76364(14) 0.0118(4) Uani 1 1 d . . . . .
C13 C 0.65119(9) 0.2539(4) 0.85153(14) 0.0132(4) Uani 1 1 d . . . . .
C14 C 0.63924(10) 0.0203(4) 0.86231(15) 0.0159(4) Uani 1 1 d . . . . .
H14A H 0.628661 -0.001550 0.918657 0.019 Uiso 1 1 calc R . . . .
H14B H 0.672452 -0.063422 0.860624 0.019 Uiso 1 1 calc R . . . .
C15 C 0.59429(10) -0.0628(4) 0.79387(15) 0.0162(5) Uani 1 1 d . . . . .
H15A H 0.590428 -0.218854 0.800154 0.019 Uiso 1 1 calc R . . . .
H15B H 0.559640 0.005247 0.800325 0.019 Uiso 1 1 calc R . . . .
C16 C 0.60763(9) -0.0125(4) 0.70621(14) 0.0146(5) Uani 1 1 d . . . . .
H16A H 0.579800 -0.077191 0.662505 0.018 Uiso 1 1 calc R . . . .
H16B H 0.642773 -0.077989 0.700966 0.018 Uiso 1 1 calc R . . . .
C17 C 0.66750(10) 0.3929(4) 0.91449(15) 0.0154(5) Uani 1 1 d . . . . .
H17 H 0.669385 0.537150 0.896922 0.018 Uiso 1 1 calc R . . . .
C18 C 0.68287(10) 0.3579(4) 1.00608(15) 0.0163(5) Uani 1 1 d . . . . .
C19 C 0.68056(11) 0.5325(5) 1.06007(16) 0.0228(5) Uani 1 1 d . . . . .
H19 H 0.666910 0.664957 1.036860 0.027 Uiso 1 1 calc R . . . .
C20 C 0.69786(12) 0.5153(5) 1.14694(16) 0.0256(6) Uani 1 1 d . . . . .
H20 H 0.695944 0.635366 1.182592 0.031 Uiso 1 1 calc R . . . .
C21 C 0.71794(11) 0.3230(5) 1.18165(15) 0.0241(6) Uani 1 1 d . . . . .
H21 H 0.729730 0.310794 1.241051 0.029 Uiso 1 1 calc R . . . .
C22 C 0.72070(10) 0.1491(5) 1.12935(16) 0.0211(5) Uani 1 1 d . . . . .
H22 H 0.734493 0.017439 1.153121 0.025 Uiso 1 1 calc R . . . .
C23 C 0.70347(10) 0.1650(4) 1.04217(15) 0.0186(5) Uani 1 1 d . . . . .
H23 H 0.705695 0.044260 1.006967 0.022 Uiso 1 1 calc R . . . .
C24 C 0.69092(9) 0.1929(4) 0.60710(13) 0.0119(4) Uani 1 1 d . . . . .
C25 C 0.73517(9) 0.3182(4) 0.64051(13) 0.0144(5) Uani 1 1 d . . . . .
H25 H 0.729539 0.454700 0.663388 0.017 Uiso 1 1 calc R . . . .
C26 C 0.78752(9) 0.2455(4) 0.64071(14) 0.0180(5) Uani 1 1 d . . . . .
H26 H 0.817289 0.333001 0.663437 0.022 Uiso 1 1 calc R . . . .
C27 C 0.79659(9) 0.0466(4) 0.60807(14) 0.0181(5) Uani 1 1 d . . . . .
H27 H 0.832398 -0.003269 0.609209 0.022 Uiso 1 1 calc R . . . .
C28 C 0.75301(10) -0.0793(4) 0.57370(14) 0.0166(5) Uani 1 1 d . . . . .
H28 H 0.758873 -0.215417 0.550755 0.020 Uiso 1 1 calc R . . . .
C29 C 0.70079(9) -0.0057(4) 0.57291(14) 0.0136(4) Uani 1 1 d . . . . .
H29 H 0.671171 -0.092167 0.548641 0.016 Uiso 1 1 calc R . . . .
Cl1S Cl 0.5107(2) 0.2176(10) -0.0711(3) 0.0891(15) Uani 0.309(3) 1 d D U P A -1
Cl2S Cl 0.47168(18) 0.3909(8) 0.0712(3) 0.0531(10) Uani 0.309(3) 1 d D U P A -1
Cl3S Cl 0.53466(17) 0.6497(9) -0.0276(2) 0.0669(12) Uani 0.309(3) 1 d D U P A -1
C1S C 0.5225(8) 0.397(2) 0.0109(10) 0.072(3) Uani 0.309(3) 1 d D U P A -1
H1S H 0.556338 0.351324 0.048568 0.087 Uiso 0.309(3) 1 calc R U P A -1
C2S C 0.5081(13) 0.227(6) 0.018(4) 0.072(3) Uani 0.090(3) 1 d D U P B -2
H2SA H 0.532928 0.320520 -0.006647 0.087 Uiso 0.090(3) 1 calc R U P B -2
H2SB H 0.516587 0.239373 0.080953 0.087 Uiso 0.090(3) 1 calc R U P B -2
Cl1T Cl 0.5158(7) -0.037(3) -0.0120(12) 0.0891(15) Uani 0.090(3) 1 d D U P B -2
Cl2T Cl 0.4412(7) 0.303(4) -0.0172(17) 0.132(9) Uani 0.090(3) 1 d D U P B -2
Cl1U Cl 0.4762(8) 0.073(3) 1.0304(12) 0.0891(15) Uani 0.084(4) 1 d D U P C -3
Cl3U Cl 0.4663(6) 0.511(4) 1.0673(16) 0.087(7) Uani 0.084(4) 1 d D U P C -3
C3S C 0.476(4) 0.329(4) 0.990(2) 0.072(3) Uani 0.084(4) 1 d D U P C -3
H3SA H 0.510707 0.358205 0.970655 0.087 Uiso 0.084(4) 1 calc R U P C -3
H3SB H 0.446672 0.343464 0.940591 0.087 Uiso 0.084(4) 1 calc R U P C -3

loop_
_atom_site_aniso_label
_atom_site_aniso_U_11
_atom_site_aniso_U_22
_atom_site_aniso_U_33
_atom_site_aniso_U_23
_atom_site_aniso_U_13
_atom_site_aniso_U_12
O1 0.0169(8) 0.0169(8) 0.0160(8) 0.0045(7) -0.0026(6) 0.0008(7)
O2 0.0214(9) 0.0225(10) 0.0188(9) -0.0025(7) -0.0067(7) -0.0005(7)
O3 0.0223(8) 0.0109(8) 0.0118(7) 0.0006(6) 0.0014(6) -0.0009(7)
N1 0.0150(9) 0.0136(10) 0.0115(9) 0.0022(7) -0.0021(7) -0.0024(7)
C1 0.0199(12) 0.0276(15) 0.0226(12) -0.0010(11) 0.0003(9) -0.0039(11)
C2 0.0316(15) 0.0378(17) 0.0214(13) -0.0030(12) 0.0025(11) -0.0006(13)
C3 0.0336(15) 0.0459(19) 0.0229(14) 0.0122(13) 0.0110(12) 0.0077(14)
C4 0.0337(15) 0.0274(15) 0.0411(17) 0.0149(13) 0.0165(13) 0.0074(12)
C5 0.0239(12) 0.0201(13) 0.0281(13) 0.0026(11) 0.0079(10) 0.0040(11)
C6 0.0120(10) 0.0251(13) 0.0166(11) 0.0056(10) 0.0003(9) 0.0043(10)
C7 0.0140(11) 0.0231(13) 0.0177(11) 0.0048(10) -0.0001(9) 0.0045(9)
C8 0.0107(9) 0.0178(11) 0.0121(10) 0.0012(9) 0.0032(8) 0.0004(9)
C9 0.0132(10) 0.0115(11) 0.0109(10) 0.0009(8) 0.0006(8) 0.0002(8)
C10 0.0131(10) 0.0117(10) 0.0111(10) -0.0005(8) 0.0020(8) 0.0006(8)
C11 0.0137(11) 0.0208(12) 0.0177(11) 0.0018(9) 0.0028(8) 0.0028(9)
C12 0.0127(10) 0.0107(10) 0.0123(10) -0.0005(8) 0.0025(8) 0.0036(8)
C13 0.0156(10) 0.0124(11) 0.0118(10) 0.0020(8) 0.0034(8) 0.0027(9)
C14 0.0207(11) 0.0124(11) 0.0145(10) 0.0015(9) 0.0029(8) 0.0007(9)
C15 0.0200(11) 0.0130(11) 0.0166(11) 0.0016(9) 0.0059(9) -0.0016(9)
C16 0.0176(11) 0.0132(11) 0.0130(10) -0.0010(8) 0.0028(8) -0.0033(9)
C17 0.0202(11) 0.0128(11) 0.0134(11) 0.0016(8) 0.0038(9) 0.0015(9)
C18 0.0206(11) 0.0178(12) 0.0109(10) -0.0011(9) 0.0038(8) 0.0002(9)
C19 0.0335(13) 0.0198(13) 0.0156(11) -0.0008(10) 0.0051(10) 0.0020(11)
C20 0.0353(14) 0.0290(14) 0.0126(11) -0.0058(11) 0.0044(10) 0.0026(12)
C21 0.0247(13) 0.0368(16) 0.0106(11) 0.0031(11) 0.0023(9) 0.0003(12)
C22 0.0190(11) 0.0264(14) 0.0172(12) 0.0067(10) 0.0011(9) 0.0025(10)
C23 0.0204(12) 0.0185(12) 0.0167(11) 0.0004(9) 0.0027(9) 0.0022(10)
C24 0.0129(10) 0.0150(11) 0.0078(9) 0.0013(8) 0.0015(7) -0.0016(9)
C25 0.0163(11) 0.0178(11) 0.0089(10) -0.0010(9) 0.0015(8) -0.0031(9)
C26 0.0140(10) 0.0286(13) 0.0109(10) 0.0010(9) 0.0007(8) -0.0034(10)
C27 0.0140(10) 0.0287(14) 0.0123(10) 0.0049(10) 0.0042(8) 0.0038(10)
C28 0.0194(11) 0.0190(12) 0.0125(11) 0.0017(9) 0.0056(9) 0.0034(10)
C29 0.0143(10) 0.0150(11) 0.0112(9) -0.0004(8) 0.0012(8) -0.0024(9)
Cl1S 0.084(3) 0.112(4) 0.075(3) -0.039(3) 0.026(2) -0.016(3)
Cl2S 0.0428(19) 0.072(3) 0.052(2) -0.0075(18) 0.0285(15) -0.008(2)
Cl3S 0.058(2) 0.090(3) 0.0480(19) 0.0105(19) -0.0058(15) -0.012(2)
C1S 0.042(6) 0.113(6) 0.063(6) -0.035(5) 0.016(5) -0.023(6)
C2S 0.042(6) 0.113(6) 0.063(6) -0.035(5) 0.016(5) -0.023(6)
Cl1T 0.084(3) 0.112(4) 0.075(3) -0.039(3) 0.026(2) -0.016(3)
Cl2T 0.054(8) 0.18(2) 0.16(2) 0.044(18) 0.017(10) -0.026(10)
Cl1U 0.084(3) 0.112(4) 0.075(3) -0.039(3) 0.026(2) -0.016(3)
Cl3U 0.026(6) 0.122(9) 0.118(15) -0.061(13) 0.029(8) -0.022(11)
C3S 0.042(6) 0.113(6) 0.063(6) -0.035(5) 0.016(5) -0.023(6)

loop_
_atom_type_symbol
_atom_type_description
_atom_type_scat_dispersion_real
_atom_type_scat_dispersion_imag
_atom_type_scat_source
C C 0.0181 0.0091 'International Tables Vol C Tables 4.2.6.8 and 6.1.1.4'
H H 0.0000 0.0000 'International Tables Vol C Tables 4.2.6.8 and 6.1.1.4'
Cl Cl 0.3639 0.7018 'International Tables Vol C Tables 4.2.6.8 and 6.1.1.4'
N N 0.0311 0.0180 'International Tables Vol C Tables 4.2.6.8 and 6.1.1.4'
O O 0.0492 0.0322 'International Tables Vol C Tables 4.2.6.8 and 6.1.1.4'

loop_
_geom_angle_atom_site_label_1
_geom_angle_atom_site_label_2
_geom_angle_atom_site_label_3
_geom_angle
C8 O1 C7 116.19(19)
C8 N1 H1 119.3
C8 N1 C9 121.48(19)
C9 N1 H1 119.3
C2 C1 H1A 120.0
C2 C1 C6 120.0(3)
C6 C1 H1A 120.0
C1 C2 H2 119.7
C3 C2 C1 120.6(3)
C3 C2 H2 119.7
C2 C3 H3 120.2
C4 C3 C2 119.6(3)
C4 C3 H3 120.2
C3 C4 H4 119.8
C3 C4 C5 120.3(3)
C5 C4 H4 119.8
C4 C5 H5 119.9
C6 C5 C4 120.2(3)
C6 C5 H5 119.9
C1 C6 C7 121.0(2)
C5 C6 C1 119.3(2)
C5 C6 C7 119.7(2)
O1 C7 C6 113.39(19)
O1 C7 H7A 108.9
O1 C7 H7B 108.9
C6 C7 H7A 108.9
C6 C7 H7B 108.9
H7A C7 H7B 107.7
O2 C8 O1 123.8(2)
O2 C8 N1 125.8(2)
N1 C8 O1 110.4(2)
N1 C9 H9 106.0
N1 C9 C10 112.23(18)
N1 C9 C24 111.29(19)
C10 C9 H9 106.0
C24 C9 H9 106.0
C24 C9 C10 114.65(18)
C11 C10 C9 108.79(18)
C12 C10 C9 111.99(18)
C12 C10 C11 105.23(19)
C12 C10 C16 112.14(19)
C16 C10 C9 109.04(18)
C16 C10 C11 109.54(19)
C10 C11 H11A 109.5
C10 C11 H11B 109.5
C10 C11 H11C 109.5
H11A C11 H11B 109.5
H11A C11 H11C 109.5
H11B C11 H11C 109.5
O3 C12 C10 119.1(2)
O3 C12 C13 120.2(2)
C13 C12 C10 120.6(2)
C12 C13 C14 119.0(2)
C17 C13 C12 115.2(2)
C17 C13 C14 125.8(2)
C13 C14 H14A 109.1
C13 C14 H14B 109.1
C13 C14 C15 112.7(2)
H14A C14 H14B 107.8
C15 C14 H14A 109.1
C15 C14 H14B 109.1
C14 C15 H15A 109.7
C14 C15 H15B 109.7
H15A C15 H15B 108.2
C16 C15 C14 109.78(19)
C16 C15 H15A 109.7
C16 C15 H15B 109.7
C10 C16 H16A 109.1
C10 C16 H16B 109.1
C15 C16 C10 112.66(19)
C15 C16 H16A 109.1
C15 C16 H16B 109.1
H16A C16 H16B 107.8
C13 C17 H17 114.8
C13 C17 C18 130.4(2)
C18 C17 H17 114.8
C19 C18 C17 117.8(2)
C19 C18 C23 118.1(2)
C23 C18 C17 123.9(2)
C18 C19 H19 119.4
C20 C19 C18 121.2(3)
C20 C19 H19 119.4
C19 C20 H20 120.0
C21 C20 C19 120.0(3)
C21 C20 H20 120.0
C20 C21 H21 120.2
C22 C21 C20 119.6(2)
C22 C21 H21 120.2
C21 C22 H22 119.6
C21 C22 C23 120.7(2)
C23 C22 H22 119.6
C18 C23 H23 119.8
C22 C23 C18 120.4(2)
C22 C23 H23 119.8
C25 C24 C9 122.9(2)
C25 C24 C29 118.0(2)
C29 C24 C9 119.12(19)
C24 C25 H25 119.7
C26 C25 C24 120.7(2)
C26 C25 H25 119.7
C25 C26 H26 119.7
C27 C26 C25 120.6(2)
C27 C26 H26 119.7
C26 C27 H27 120.2
C26 C27 C28 119.5(2)
C28 C27 H27 120.2
C27 C28 H28 120.1
C27 C28 C29 119.8(2)
C29 C28 H28 120.1
C24 C29 H29 119.3
C28 C29 C24 121.4(2)
C28 C29 H29 119.3
Cl1S C1S Cl2S 111.2(8)
Cl1S C1S Cl3S 110.1(8)
Cl1S C1S H1S 107.0
Cl2S C1S Cl3S 114.1(10)
Cl2S C1S H1S 107.0
Cl3S C1S H1S 107.0
H2SA C2S H2SB 108.4
Cl1T C2S H2SA 110.0
Cl1T C2S H2SB 110.0
Cl1T C2S Cl2T 108.2(17)
Cl2T C2S H2SA 110.0
Cl2T C2S H2SB 110.0
Cl1U C3S H3SA 109.7
Cl1U C3S H3SB 109.7
Cl3U C3S Cl1U 109.7(18)
Cl3U C3S H3SA 109.7
Cl3U C3S H3SB 109.7
H3SA C3S H3SB 108.2

loop_
_geom_bond_atom_site_label_1
_geom_bond_atom_site_label_2
_geom_bond_distance
O1 C7 1.456(3)
O1 C8 1.361(3)
O2 C8 1.213(3)
O3 C12 1.226(3)
N1 H1 0.8800
N1 C8 1.352(3)
N1 C9 1.457(3)
C1 H1A 0.9500
C1 C2 1.388(4)
C1 C6 1.394(4)
C2 H2 0.9500
C2 C3 1.383(5)
C3 H3 0.9500
C3 C4 1.381(5)
C4 H4 0.9500
C4 C5 1.391(4)
C5 H5 0.9500
C5 C6 1.390(4)
C6 C7 1.508(3)
C7 H7A 0.9900
C7 H7B 0.9900
C9 H9 1.0000
C9 C10 1.566(3)
C9 C24 1.524(3)
C10 C11 1.540(3)
C10 C12 1.522(3)
C10 C16 1.539(3)
C11 H11A 0.9800
C11 H11B 0.9800
C11 H11C 0.9800
C12 C13 1.503(3)
C13 C14 1.511(3)
C13 C17 1.343(3)
C14 H14A 0.9900
C14 H14B 0.9900
C14 C15 1.528(3)
C15 H15A 0.9900
C15 H15B 0.9900
C15 C16 1.527(3)
C16 H16A 0.9900
C16 H16B 0.9900
C17 H17 0.9500
C17 C18 1.468(3)
C18 C19 1.401(4)
C18 C23 1.402(4)
C19 H19 0.9500
C19 C20 1.389(3)
C20 H20 0.9500
C20 C21 1.387(4)
C21 H21 0.9500
C21 C22 1.382(4)
C22 H22 0.9500
C22 C23 1.393(3)
C23 H23 0.9500
C24 C25 1.394(3)
C24 C29 1.398(3)
C25 H25 0.9500
C25 C26 1.392(3)
C26 H26 0.9500
C26 C27 1.385(4)
C27 H27 0.9500
C27 C28 1.387(4)
C28 H28 0.9500
C28 C29 1.389(3)
C29 H29 0.9500
Cl1S C1S 1.717(13)
Cl2S C1S 1.722(14)
Cl3S C1S 1.743(15)
C1S H1S 1.0000
C2S H2SA 0.9900
C2S H2SB 0.9900
C2S Cl1T 1.74(2)
C2S Cl2T 1.75(2)
Cl1U C3S 1.73(2)
Cl3U C3S 1.73(2)
C3S H3SA 0.9900
C3S H3SB 0.9900
